data_4333422
loop_
_publ_author_name
'Cao, Deng-Ke'
'Li, Yi-Zhi'
'Zheng, Li-Min'

_publ_section_title
;
 Layered cobalt(II) and nickel(II) diphosphonates showing canted
 antiferromagnetism and slow relaxation behavior.
;
_journal_issue 18
_journal_name_full 'Inorganic chemistry'
_journal_page_first 7571
_journal_page_last 7578
_journal_paper_doi 10.1021/ic701098t
_journal_volume 46
_journal_year 2007
_chemical_formula_moiety 'C10 H22 Co N4 O16 P4'
_chemical_formula_sum 'C10 H22 Co N4 O16 P4'
_chemical_formula_weight 637.13
_chemical_name_systematic
; 
 ? 
;
_space_group_IT_number 2
_symmetry_cell_setting triclinic
_symmetry_space_group_name_Hall '-P 1'
_symmetry_space_group_name_H-M 'P -1'
_atom_sites_solution_hydrogens geom
_atom_sites_solution_primary direct
_atom_sites_solution_secondary difmap
_audit_creation_method SHELXL-97
_cell_angle_alpha 105.358(6)
_cell_angle_beta 111.757(6)
_cell_angle_gamma 97.075(6)
_cell_formula_units_Z 1
_cell_length_a 7.417(2)
_cell_length_b 8.433(3)
_cell_length_c 9.756(3)
_cell_measurement_reflns_used 915
_cell_measurement_temperature 293(2)
_cell_measurement_theta_max 27.105
_cell_measurement_theta_min 2.389
_cell_volume 529.6(3)
_computing_cell_refinement SMART
_computing_data_collection 'SMART (Bruker, 2000)'
_computing_data_reduction 'SAINT (Bruker, 2000)'
_computing_molecular_graphics SHELXTL
_computing_publication_material SHELXTL
_computing_structure_refinement SHELXTL
_computing_structure_solution 'SHELXTL (Bruker, 2000)'
_diffrn_ambient_temperature 293(2)
_diffrn_measured_fraction_theta_full 0.979
_diffrn_measured_fraction_theta_max 0.979
_diffrn_measurement_device_type 'Bruker Smart Apex CCD area detector'
_diffrn_measurement_method 'phi and omega scans'
_diffrn_radiation_monochromator graphite
_diffrn_radiation_source 'fine-focus sealed tube'
_diffrn_radiation_type MoK\a
_diffrn_radiation_wavelength 0.71073
_diffrn_reflns_av_R_equivalents 0.0227
_diffrn_reflns_av_sigmaI/netI 0.0516
_diffrn_reflns_limit_h_max 7
_diffrn_reflns_limit_h_min -8
_diffrn_reflns_limit_k_max 9
_diffrn_reflns_limit_k_min -9
_diffrn_reflns_limit_l_max 11
_diffrn_reflns_limit_l_min -10
_diffrn_reflns_number 2620
_diffrn_reflns_theta_full 25.00
_diffrn_reflns_theta_max 25.00
_diffrn_reflns_theta_min 2.39
_exptl_absorpt_coefficient_mu 1.204
_exptl_absorpt_correction_T_max 0.953
_exptl_absorpt_correction_T_min 0.930
_exptl_absorpt_correction_type multi-scan
_exptl_absorpt_process_details 'SADABS,(Bruker, 2000)'
_exptl_crystal_colour 'light red'
_exptl_crystal_density_diffrn 1.998
_exptl_crystal_density_method 'not measured'
_exptl_crystal_description blocky
_exptl_crystal_F_000 325
_exptl_crystal_size_max 0.06
_exptl_crystal_size_mid 0.05
_exptl_crystal_size_min 0.04
_refine_diff_density_max 0.711
_refine_diff_density_min -1.069
_refine_diff_density_rms 0.160
_refine_ls_extinction_method none
_refine_ls_goodness_of_fit_ref 1.083
_refine_ls_hydrogen_treatment constr
_refine_ls_matrix_type full
_refine_ls_number_parameters 160
_refine_ls_number_reflns 1826
_refine_ls_number_restraints 0
_refine_ls_restrained_S_all 1.083
_refine_ls_R_factor_all 0.0680
_refine_ls_R_factor_gt 0.0541
_refine_ls_shift/su_max 0.000
_refine_ls_shift/su_mean 0.000
_refine_ls_structure_factor_coef Fsqd
_refine_ls_weighting_details 'calc w=1/[\s^2^(Fo^2^)+(0.1084P)^2^+1.5075P] where P=(Fo^2^+2Fc^2^)/3'
_refine_ls_weighting_scheme calc
_refine_ls_wR_factor_gt 0.1454
_refine_ls_wR_factor_ref 0.1863
_reflns_number_gt 1512
_reflns_number_total 1826
_reflns_threshold_expression >2sigma(I)
_cod_data_source_file ic701098tsup3.cif
_cod_data_source_block Co(ImhedpH3)2(H2O)2
_cod_depositor_comments
;
The following automatic conversions were performed:

'_symmetry_cell_setting' value 'Triclinic' changed to 'triclinic'
according to /home/saulius/struct/CIF-dictionaries/cif_core.dic
dictionary named 'cif_core.dic' version 2.4.2 from 2011-04-26.

Automatic conversion script
Id: cif_fix_values 1891 2012-01-12 08:04:46Z andrius 

 Adding full bibliography for 4333422--4333423.cif.
;
_cod_database_code 4333422

loop_
_symmetry_equiv_pos_as_xyz
'x, y, z'
'-x, -y, -z'

loop_
_atom_site_label
_atom_site_type_symbol
_atom_site_fract_x
_atom_site_fract_y
_atom_site_fract_z
_atom_site_U_iso_or_equiv
_atom_site_adp_type
_atom_site_occupancy
_atom_site_symmetry_multiplicity
_atom_site_calc_flag
_atom_site_refinement_flags
Co1 Co 0.0000 0.0000 0.0000 0.0173(4) Uani 1 2 d S
P1 P 0.3738(2) 0.27375(18) 0.02306(17) 0.0172(4) Uani 1 1 d .
P2 P 0.3457(2) 0.27761(19) 0.33054(17) 0.0197(4) Uani 1 1 d .
O1 O 0.2122(6) 0.1132(5) -0.0549(4) 0.0195(9) Uani 1 1 d .
O1W O -0.1128(7) 0.2184(6) -0.0088(6) 0.0377(12) Uani 1 1 d .
H1WB H -0.0560 0.2802 0.0873 0.045 Uiso 1 1 d R
H1WA H -0.2306 0.1971 -0.0231 0.045 Uiso 1 1 d R
O2 O 0.5245(6) 0.2855(5) -0.0465(5) 0.0211(9) Uani 1 1 d .
O3 O 0.2743(6) 0.4273(5) 0.0236(5) 0.0261(10) Uani 1 1 d .
H3A H 0.3536 0.5098 0.0315 0.039 Uiso 1 1 calc R
O4 O 0.1915(6) 0.1106(5) 0.2381(5) 0.0272(10) Uani 1 1 d .
O5 O 0.4681(6) 0.3031(5) 0.5000(5) 0.0247(10) Uani 1 1 d .
O6 O 0.2333(6) 0.4223(5) 0.3138(5) 0.0257(10) Uani 1 1 d .
H6A H 0.3127 0.5149 0.3676 0.039 Uiso 1 1 calc R
O7 O 0.6582(6) 0.4558(5) 0.3089(5) 0.0229(9) Uani 1 1 d .
H7A H 0.6198 0.5229 0.3629 0.034 Uiso 1 1 calc R
N1 N 0.7520(7) 0.1540(6) 0.3846(6) 0.0228(11) Uani 1 1 d .
N2 N 0.8556(8) 0.0882(8) 0.5937(7) 0.0335(14) Uani 1 1 d .
H2C H 0.8631 0.0363 0.6599 0.040 Uiso 1 1 calc R
C1 C 0.7128(10) 0.0422(9) 0.4496(8) 0.0323(16) Uani 1 1 d .
H1A H 0.6041 -0.0519 0.4023 0.039 Uiso 1 1 calc R
C2 C 0.9884(10) 0.2311(9) 0.6195(8) 0.0362(17) Uani 1 1 d .
H2B H 1.1018 0.2908 0.7118 0.043 Uiso 1 1 calc R
C3 C 0.9268(9) 0.2703(8) 0.4888(8) 0.0290(15) Uani 1 1 d .
H3B H 0.9910 0.3601 0.4718 0.035 Uiso 1 1 calc R
C4 C 0.6266(10) 0.1551(8) 0.2288(7) 0.0269(15) Uani 1 1 d .
H4A H 0.5301 0.0461 0.1696 0.032 Uiso 1 1 calc R
H4B H 0.7103 0.1694 0.1744 0.032 Uiso 1 1 calc R
C5 C 0.5133(8) 0.2962(7) 0.2323(6) 0.0176(12) Uani 1 1 d .

loop_
_atom_site_aniso_label
_atom_site_aniso_U_11
_atom_site_aniso_U_22
_atom_site_aniso_U_33
_atom_site_aniso_U_23
_atom_site_aniso_U_13
_atom_site_aniso_U_12
Co1 0.0166(6) 0.0142(6) 0.0165(6) 0.0045(4) 0.0039(5) -0.0001(4)
P1 0.0157(8) 0.0153(8) 0.0171(8) 0.0063(6) 0.0038(6) 0.0005(6)
P2 0.0194(8) 0.0162(8) 0.0161(8) 0.0039(6) 0.0026(6) -0.0016(6)
O1 0.017(2) 0.022(2) 0.020(2) 0.0056(17) 0.0108(17) 0.0010(17)
O1W 0.022(2) 0.022(2) 0.055(3) 0.009(2) 0.005(2) 0.0015(19)
O2 0.021(2) 0.022(2) 0.023(2) 0.0084(18) 0.0126(18) 0.0059(17)
O3 0.024(2) 0.020(2) 0.033(2) 0.0156(19) 0.0058(19) 0.0022(18)
O4 0.032(2) 0.019(2) 0.017(2) 0.0066(18) -0.0005(18) -0.0061(19)
O5 0.025(2) 0.024(2) 0.016(2) 0.0061(18) 0.0013(17) 0.0001(18)
O6 0.024(2) 0.021(2) 0.026(2) 0.0055(18) 0.0056(18) 0.0038(18)
O7 0.016(2) 0.020(2) 0.026(2) 0.0015(18) 0.0077(17) 0.0003(17)
N1 0.024(3) 0.021(3) 0.021(3) 0.011(2) 0.005(2) 0.005(2)
N2 0.038(3) 0.046(4) 0.034(3) 0.028(3) 0.020(3) 0.022(3)
C1 0.033(4) 0.029(4) 0.037(4) 0.019(3) 0.013(3) 0.004(3)
C2 0.030(4) 0.036(4) 0.033(4) 0.014(3) 0.002(3) 0.012(3)
C3 0.025(3) 0.024(3) 0.034(4) 0.012(3) 0.006(3) 0.004(3)
C4 0.031(4) 0.019(3) 0.020(3) 0.006(3) -0.001(3) 0.006(3)
C5 0.011(3) 0.016(3) 0.021(3) 0.004(2) 0.003(2) 0.002(2)

loop_
_atom_type_symbol
_atom_type_description
_atom_type_scat_dispersion_real
_atom_type_scat_dispersion_imag
_atom_type_scat_source
C C 0.0033 0.0016 'International Tables Vol C Tables 4.2.6.8 and 6.1.1.4'
Co Co 0.3494 0.9721 'International Tables Vol C Tables 4.2.6.8 and 6.1.1.4'
N N 0.0061 0.0033 'International Tables Vol C Tables 4.2.6.8 and 6.1.1.4'
O O 0.0106 0.0060 'International Tables Vol C Tables 4.2.6.8 and 6.1.1.4'
P P 0.1023 0.0942 'International Tables Vol C Tables 4.2.6.8 and 6.1.1.4'
H H 0.0000 0.0000 'International Tables Vol C Tables 4.2.6.8 and 6.1.1.4'

loop_
_geom_angle_atom_site_label_1
_geom_angle_atom_site_label_2
_geom_angle_atom_site_label_3
_geom_angle
_geom_angle_site_symmetry_1
_geom_angle_site_symmetry_3
O1 Co1 O1 180.0(2) 2 .
O1 Co1 O4 90.07(16) 2 .
O1 Co1 O4 89.93(16) . .
O1 Co1 O4 89.93(16) 2 2
O1 Co1 O4 90.07(16) . 2
O4 Co1 O4 180.0 . 2
O1 Co1 O1W 95.23(17) 2 .
O1 Co1 O1W 84.77(17) . .
O4 Co1 O1W 93.15(18) . .
O4 Co1 O1W 86.85(18) 2 .
O1 Co1 O1W 84.77(17) 2 2
O1 Co1 O1W 95.23(17) . 2
O4 Co1 O1W 86.85(18) . 2
O4 Co1 O1W 93.15(18) 2 2
O1W Co1 O1W 180.0 . 2
O1 P1 O2 115.3(2) . .
O1 P1 O3 108.6(2) . .
O2 P1 O3 110.4(2) . .
O1 P1 C5 108.5(2) . .
O2 P1 C5 107.7(2) . .
O3 P1 C5 105.9(2) . .
O5 P2 O4 115.4(2) . .
O5 P2 O6 110.8(2) . .
O4 P2 O6 107.4(2) . .
O5 P2 C5 109.5(2) . .
O4 P2 C5 107.8(3) . .
O6 P2 C5 105.3(3) . .
P1 O1 Co1 135.0(2) . .
Co1 O1W H1WB 101.0 . .
Co1 O1W H1WA 109.6 . .
H1WB O1W H1WA 101.4 . .
P1 O3 H3A 109.5 . .
P2 O4 Co1 132.0(2) . .
P2 O6 H6A 109.5 . .
C5 O7 H7A 109.5 . .
C1 N1 C3 108.6(5) . .
C1 N1 C4 125.9(5) . .
C3 N1 C4 125.5(5) . .
C1 N2 C2 108.6(5) . .
C1 N2 H2C 125.7 . .
C2 N2 H2C 125.7 . .
N2 C1 N1 108.0(6) . .
N2 C1 H1A 126.0 . .
N1 C1 H1A 126.0 . .
C3 C2 N2 107.6(6) . .
C3 C2 H2B 126.2 . .
N2 C2 H2B 126.2 . .
C2 C3 N1 107.2(6) . .
C2 C3 H3B 126.4 . .
N1 C3 H3B 126.4 . .
N1 C4 C5 113.4(5) . .
N1 C4 H4A 108.9 . .
C5 C4 H4A 108.9 . .
N1 C4 H4B 108.9 . .
C5 C4 H4B 108.9 . .
H4A C4 H4B 107.7 . .
O7 C5 C4 107.9(4) . .
O7 C5 P2 111.2(4) . .
C4 C5 P2 112.2(4) . .
O7 C5 P1 108.2(4) . .
C4 C5 P1 104.7(4) . .
P2 C5 P1 112.3(3) . .

loop_
_geom_bond_atom_site_label_1
_geom_bond_atom_site_label_2
_geom_bond_distance
_geom_bond_site_symmetry_2
Co1 O1 2.050(4) 2
Co1 O1 2.050(4) .
Co1 O4 2.089(4) .
Co1 O4 2.089(4) 2
Co1 O1W 2.123(5) .
Co1 O1W 2.123(5) 2
P1 O1 1.492(4) .
P1 O2 1.514(4) .
P1 O3 1.568(4) .
P1 C5 1.859(6) .
P2 O5 1.502(4) .
P2 O4 1.507(4) .
P2 O6 1.571(4) .
P2 C5 1.844(6) .
O1W H1WB 0.8501 .
O1W H1WA 0.8200 .
O3 H3A 0.8200 .
O6 H6A 0.8200 .
O7 C5 1.429(6) .
O7 H7A 0.8200 .
N1 C1 1.327(8) .
N1 C3 1.363(8) .
N1 C4 1.462(7) .
N2 C1 1.325(8) .
N2 C2 1.360(9) .
N2 H2C 0.8600 .
C1 H1A 0.9300 .
C2 C3 1.331(9) .
C2 H2B 0.9300 .
C3 H3B 0.9300 .
C4 C5 1.539(8) .
C4 H4A 0.9700 .
C4 H4B 0.9700 .

loop_
_geom_hbond_atom_site_label_D
_geom_hbond_atom_site_label_H
_geom_hbond_atom_site_label_A
_geom_hbond_distance_DH
_geom_hbond_distance_HA
_geom_hbond_distance_DA
_geom_hbond_angle_DHA
_geom_hbond_site_symmetry_A
O1W H1WA O2 0.82 2.01 2.728(6) 146.6 1_455
O3 H3A O2 0.82 1.79 2.592(6) 165.5 2_665
O6 H6A O5 0.82 1.86 2.663(6) 167.7 2_666
O7 H7A O5 0.82 2.05 2.871(6) 178.1 2_666
N2 H2C O4 0.86 1.88 2.713(7) 164.1 2_656
